data_7135878
loop_
_publ_author_name
'G, Prathaban'
'Sharma, Akanksha'
'De, Soumen'
'Pramanik, Susnata'

_publ_section_title
;
 Multi-colour and red emissions from a small donor-acceptor molecule by
 breaching Kasha's rule
;
_journal_name_full 'Chemical Communications'
_journal_paper_doi 10.1039/D6CC00738D
_journal_year 2026
_chemical_formula_moiety '4(C15 H6 N2 O), 2(C14 H6 N3 O)'
_chemical_formula_sum 'C88 H36 N14 O6'
_chemical_formula_weight 1385.31
_space_group_crystal_system triclinic
_space_group_IT_number 2
_space_group_name_Hall '-P 1'
_space_group_name_H-M_alt 'P -1'
_atom_sites_solution_hydrogens geom
_audit_creation_date 2026-02-03
_audit_creation_method
;
Olex2 1.5
(compiled 2025.07.13 svn.rb7424aed for OlexSys, GUI svn.r7314)
;
_audit_update_record
;
2026-02-03 deposited with the CCDC.	2026-05-28 downloaded from the CCDC.
;
_cell_angle_alpha 89.550(2)
_cell_angle_beta 82.058(2)
_cell_angle_gamma 79.0000(10)
_cell_formula_units_Z 2
_cell_length_a 10.1201(5)
_cell_length_b 16.0962(7)
_cell_length_c 20.8415(10)
_cell_measurement_temperature 273(2)
_cell_volume 3300.0(3)
_computing_molecular_graphics 'Olex2 1.5 (Dolomanov et al., 2009)'
_computing_publication_material 'Olex2 1.5 (Dolomanov et al., 2009)'
_computing_structure_refinement 'SHELXL-2019/1 (Sheldrick, 2019)'
_diffrn_ambient_temperature 273(2)
_diffrn_measured_fraction_theta_full 0.999
_diffrn_measured_fraction_theta_max 0.998
_diffrn_radiation_type MoK\a
_diffrn_radiation_wavelength 0.71073
_diffrn_reflns_av_R_equivalents 0.0524
_diffrn_reflns_av_unetI/netI 0.0350
_diffrn_reflns_Laue_measured_fraction_full 0.999
_diffrn_reflns_Laue_measured_fraction_max 0.998
_diffrn_reflns_limit_h_max 12
_diffrn_reflns_limit_h_min -12
_diffrn_reflns_limit_k_max 20
_diffrn_reflns_limit_k_min -20
_diffrn_reflns_limit_l_max 26
_diffrn_reflns_limit_l_min -26
_diffrn_reflns_number 98561
_diffrn_reflns_point_group_measured_fraction_full 0.999
_diffrn_reflns_point_group_measured_fraction_max 0.998
_diffrn_reflns_theta_full 25.242
_diffrn_reflns_theta_max 27.154
_diffrn_reflns_theta_min 1.974
_exptl_absorpt_coefficient_mu 0.091
_exptl_crystal_density_diffrn 1.394
_exptl_crystal_F_000 1420
_exptl_crystal_size_max 0.22
_exptl_crystal_size_mid 0.18
_exptl_crystal_size_min 0.13
_refine_diff_density_max 0.329
_refine_diff_density_min -0.468
_refine_diff_density_rms 0.040
_refine_ls_extinction_method none
_refine_ls_goodness_of_fit_ref 1.368
_refine_ls_hydrogen_treatment constr
_refine_ls_matrix_type full
_refine_ls_number_parameters 973
_refine_ls_number_reflns 14582
_refine_ls_number_restraints 0
_refine_ls_restrained_S_all 1.368
_refine_ls_R_factor_all 0.0962
_refine_ls_R_factor_gt 0.0681
_refine_ls_shift/su_max 0.032
_refine_ls_shift/su_mean 0.005
_refine_ls_structure_factor_coef Fsqd
_refine_ls_weighting_details 'w=1/[\s^2^(Fo^2^)+(0.1000P)^2^] where P=(Fo^2^+2Fc^2^)/3'
_refine_ls_weighting_scheme calc
_refine_ls_wR_factor_gt 0.1916
_refine_ls_wR_factor_ref 0.2067
_reflns_Friedel_coverage 0.000
_reflns_number_gt 10465
_reflns_number_total 14582
_reflns_threshold_expression 'I > 2\s(I)'
_cod_data_source_file d6cc00738d2.cif
_cod_data_source_block ACNP
_cod_database_code 7135878
_shelx_shelxl_version_number 2019/1
_shelx_space_group_comment
;
The symmetry employed for this shelxl refinement is uniquely defined
by the following loop, which should always be used as a source of
symmetry information in preference to the above space-group names.
They are only intended as comments.
;
_shelx_estimated_absorpt_t_max 0.988
_shelx_estimated_absorpt_t_min 0.980
_olex2_refinement_description
;
1.a Aromatic/amide H refined with riding coordinates:
 C6(H4), C7(H1), C11(H6), C12(H5), C13(H2), C15(H3), C20(H11), C21(H7),
 C26(H10), C27(H9), C28(H8), C29(H12), C34(H17), C35(H18), C36(H13), C41(H14),
 C42(H15), C43(H16), C49(H22), C50(H19), C53(H24), C54(H20), C55(H21), C58(H23),
  C64(H28), C65(H25), C68(H30), C69(H26), C70(H27), C72(H29), C80(H31),
 C82(H32), C83(H36), C84(H35), C86(H34), C87(H33)
;
_olex2_submission_special_instructions 'No special instructions were received'

loop_
_space_group_symop_operation_xyz
'x, y, z'
'-x, -y, -z'

loop_
_atom_site_label
_atom_site_type_symbol
_atom_site_fract_x
_atom_site_fract_y
_atom_site_fract_z
_atom_site_U_iso_or_equiv
_atom_site_adp_type
_atom_site_occupancy
_atom_site_site_symmetry_order
_atom_site_calc_flag
_atom_site_refinement_flags_posn
_atom_site_refinement_flags_adp
_atom_site_refinement_flags_occupancy
_atom_site_disorder_assembly
_atom_site_disorder_group
O1 O 0.8012(2) 0.33966(10) 0.68175(8) 0.0765(5) Uani 1 1 d . . . . .
O2 O 0.17984(17) 0.16345(9) 0.71785(8) 0.0638(4) Uani 1 1 d . . . . .
O3 O 0.78385(17) 0.84002(9) 0.78617(8) 0.0623(4) Uani 1 1 d . . . . .
O4 O 0.49449(17) 0.43083(10) 0.74003(8) 0.0681(5) Uani 1 1 d . . . . .
O5 O 0.1563(2) 0.66406(10) 0.82105(8) 0.0762(5) Uani 1 1 d . . . . .
O6 O 0.49300(16) 0.93141(9) 0.75917(8) 0.0622(4) Uani 1 1 d . . . . .
N1 N 0.8216(3) 0.44778(19) 0.42913(12) 0.0959(8) Uani 1 1 d . . . . .
N2 N 0.8228(3) 0.23202(16) 0.54740(13) 0.0917(8) Uani 1 1 d . . . . .
N3 N 0.1640(3) 0.27042(16) 0.58621(12) 0.0888(7) Uani 1 1 d . . . . .
N4 N 0.16616(17) 0.01968(11) 0.74630(9) 0.0554(5) Uani 1 1 d . . . . .
N5 N 0.1555(3) 0.0568(2) 0.46987(12) 0.1020(9) Uani 1 1 d . . . . .
N6 N 0.8103(3) 0.72904(16) 0.91650(12) 0.0874(7) Uani 1 1 d . . . . .
N7 N 0.8484(3) 0.93540(19) 1.03141(12) 0.0987(8) Uani 1 1 d . . . . .
N8 N 0.80383(18) 0.98344(12) 0.75859(10) 0.0574(5) Uani 1 1 d . . . . .
N9 N 0.4811(2) 0.12565(13) 0.62243(11) 0.0702(6) Uani 1 1 d . . . . .
N10 N 0.4912(2) 0.38450(13) 0.58845(11) 0.0756(6) Uani 1 1 d . . . . .
N11 N 0.1931(3) 0.54118(18) 1.06758(12) 0.0900(7) Uani 1 1 d . . . . .
N12 N 0.1569(3) 0.76553(16) 0.95466(12) 0.0863(7) Uani 1 1 d . . . . .
N13 N 0.4723(2) 0.62534(13) 0.87992(11) 0.0729(6) Uani 1 1 d . . . . .
N14 N 0.4858(2) 0.88400(13) 0.91140(11) 0.0716(6) Uani 1 1 d . . . . .
C1 C 0.8217(2) 0.42454(18) 0.47989(12) 0.0682(7) Uani 1 1 d . . . . .
C2 C 0.8197(2) 0.39230(15) 0.54491(11) 0.0575(6) Uani 1 1 d . . . . .
C3 C 0.8191(2) 0.44303(14) 0.59546(11) 0.0519(5) Uani 1 1 d . . . . .
C4 C 0.8085(2) 0.41096(14) 0.66592(10) 0.0526(5) Uani 1 1 d . . . . .
C5 C 0.8093(2) 0.48442(12) 0.70662(10) 0.0475(5) Uani 1 1 d . . . . .
C6 C 0.8013(2) 0.49450(14) 0.77179(11) 0.0544(5) Uani 1 1 d . . . . .
H4 H 0.791662 0.449686 0.799361 0.065 Uiso 1 1 calc R U . . .
C7 C 0.8080(2) 0.57409(14) 0.79641(12) 0.0599(6) Uani 1 1 d . . . . .
H1 H 0.803004 0.581752 0.840921 0.072 Uiso 1 1 calc R U . . .
C8 C 0.8206(3) 0.30291(18) 0.54957(12) 0.0676(6) Uani 1 1 d . . . . .
C9 C 0.82153(19) 0.55259(13) 0.66519(11) 0.0471(5) Uani 1 1 d . . . . .
C10 C 0.82501(19) 0.53252(13) 0.59878(11) 0.0507(5) Uani 1 1 d . . . . .
C11 C 0.8337(2) 0.59592(15) 0.55451(12) 0.0616(6) Uani 1 1 d . . . . .
H6 H 0.835209 0.585495 0.510556 0.074 Uiso 1 1 calc R U . . .
C12 C 0.8402(2) 0.67770(16) 0.57765(15) 0.0720(7) Uani 1 1 d . . . . .
H5 H 0.845677 0.720577 0.547797 0.086 Uiso 1 1 calc R U . . .
C13 C 0.8388(2) 0.69633(14) 0.64153(14) 0.0643(6) Uani 1 1 d . . . . .
H2 H 0.844830 0.750632 0.654118 0.077 Uiso 1 1 calc R U . . .
C14 C 0.8281(2) 0.63288(13) 0.68901(12) 0.0527(5) Uani 1 1 d . . . . .
C15 C 0.8217(2) 0.64135(14) 0.75635(12) 0.0589(6) Uani 1 1 d . . . . .
H3 H 0.826810 0.693189 0.774263 0.071 Uiso 1 1 calc R U . . .
C16 C 0.1632(3) 0.19982(17) 0.58891(11) 0.0626(6) Uani 1 1 d . . . . .
C17 C 0.1608(2) 0.11117(15) 0.58454(10) 0.0548(5) Uani 1 1 d . . . . .
C18 C 0.16113(18) 0.06009(13) 0.63597(10) 0.0468(5) Uani 1 1 d . . . . .
C19 C 0.17000(19) 0.09288(12) 0.70418(10) 0.0440(4) Uani 1 1 d . . . . .
C20 C 0.16857(19) 0.01051(13) 0.81164(10) 0.0464(5) Uani 1 1 d . . . . .
H11 H 0.176906 0.055462 0.837578 0.056 Uiso 1 1 calc R U . . .
C21 C 0.15804(19) -0.06917(13) 0.83830(11) 0.0500(5) Uani 1 1 d . . . . .
H7 H 0.160090 -0.076605 0.882472 0.060 Uiso 1 1 calc R U . . .
C22 C 0.1565(3) 0.07974(18) 0.52049(12) 0.0681(7) Uani 1 1 d . . . . .
C23 C 0.15194(18) -0.02913(13) 0.64166(10) 0.0460(5) Uani 1 1 d . . . . .
C24 C 0.15334(17) -0.04883(12) 0.70772(9) 0.0413(4) Uani 1 1 d . . . . .
C25 C 0.14269(18) -0.12805(12) 0.73344(11) 0.0462(5) Uani 1 1 d . . . . .
C26 C 0.1301(2) -0.19135(14) 0.68907(12) 0.0581(6) Uani 1 1 d . . . . .
H10 H 0.122054 -0.245264 0.703398 0.070 Uiso 1 1 calc R U . . .
C27 C 0.1298(2) -0.17251(15) 0.62507(13) 0.0668(7) Uani 1 1 d . . . . .
H9 H 0.121793 -0.214966 0.596654 0.080 Uiso 1 1 calc R U . . .
C28 C 0.1409(2) -0.09235(15) 0.59967(12) 0.0595(6) Uani 1 1 d . . . . .
H8 H 0.140712 -0.082363 0.555668 0.071 Uiso 1 1 calc R U . . .
C29 C 0.14489(19) -0.13579(13) 0.80094(11) 0.0520(5) Uani 1 1 d . . . . .
H12 H 0.137240 -0.187223 0.820307 0.062 Uiso 1 1 calc R U . . .
C30 C 0.8137(3) 0.79924(16) 0.91351(11) 0.0619(6) Uani 1 1 d . . . . .
C31 C 0.8202(2) 0.88713(15) 0.91826(10) 0.0544(5) Uani 1 1 d . . . . .
C32 C 0.81388(18) 0.93950(13) 0.86793(10) 0.0475(5) Uani 1 1 d . . . . .
C33 C 0.82522(18) 1.02884(13) 0.86342(10) 0.0455(5) Uani 1 1 d . . . . .
C34 C 0.8427(2) 1.09023(15) 0.90542(12) 0.0586(6) Uani 1 1 d . . . . .
H17 H 0.846356 1.078709 0.949000 0.070 Uiso 1 1 calc R U . . .
C35 C 0.8549(2) 1.17057(15) 0.88127(13) 0.0661(7) Uani 1 1 d . . . . .
H18 H 0.866180 1.211892 0.909882 0.079 Uiso 1 1 calc R U . . .
C36 C 0.8510(2) 1.19088(14) 0.81729(13) 0.0595(6) Uani 1 1 d . . . . .
H13 H 0.860550 1.244712 0.803355 0.071 Uiso 1 1 calc R U . . .
C37 C 0.8363(3) 0.91566(17) 0.98170(12) 0.0663(6) Uani 1 1 d . . . . .
C38 C 0.79781(19) 0.90940(12) 0.80030(10) 0.0448(4) Uani 1 1 d . . . . .
C39 C 0.81959(17) 1.05044(12) 0.79789(10) 0.0408(4) Uani 1 1 d . . . . .
C40 C 0.83239(18) 1.12977(12) 0.77268(11) 0.0479(5) Uani 1 1 d . . . . .
C41 C 0.8272(2) 1.13904(13) 0.70562(11) 0.0539(5) Uani 1 1 d . . . . .
H14 H 0.835868 1.190564 0.686652 0.065 Uiso 1 1 calc R U . . .
C42 C 0.8096(2) 1.07405(13) 0.66804(11) 0.0523(5) Uani 1 1 d . . . . .
H15 H 0.805743 1.082569 0.624101 0.063 Uiso 1 1 calc R U . . .
C43 C 0.7973(2) 0.99457(13) 0.69397(10) 0.0489(5) Uani 1 1 d . . . . .
H16 H 0.785076 0.950815 0.667881 0.059 Uiso 1 1 calc R U . . .
C44 C 0.4828(2) 0.18872(15) 0.64591(11) 0.0533(5) Uani 1 1 d . . . . .
C45 C 0.4863(2) 0.26935(13) 0.67417(10) 0.0491(5) Uani 1 1 d . . . . .
C46 C 0.48707(19) 0.28036(13) 0.73822(10) 0.0484(5) Uani 1 1 d . . . . .
C47 C 0.4963(2) 0.36572(13) 0.76858(11) 0.0483(5) Uani 1 1 d . . . . .
C48 C 0.5033(2) 0.34888(14) 0.83768(11) 0.0515(5) Uani 1 1 d . . . . .
C49 C 0.5141(2) 0.39929(15) 0.88845(12) 0.0596(6) Uani 1 1 d . . . . .
H22 H 0.520807 0.455718 0.882449 0.072 Uiso 1 1 calc R U . . .
C50 C 0.5146(3) 0.36339(17) 0.94947(13) 0.0704(7) Uani 1 1 d . . . . .
H19 H 0.521961 0.396986 0.984414 0.085 Uiso 1 1 calc R U . . .
C51 C 0.4893(2) 0.33694(14) 0.62854(11) 0.0561(5) Uani 1 1 d . . . . .
C52 C 0.48301(18) 0.21963(13) 0.79094(10) 0.0453(5) Uani 1 1 d . . . . .
C53 C 0.4706(2) 0.13617(13) 0.79489(11) 0.0534(5) Uani 1 1 d . . . . .
H24 H 0.463982 0.105454 0.758245 0.064 Uiso 1 1 calc R U . . .
C54 C 0.4681(2) 0.09818(14) 0.85684(12) 0.0600(6) Uani 1 1 d . . . . .
H20 H 0.458298 0.041971 0.860222 0.072 Uiso 1 1 calc R U . . .
C55 C 0.4796(2) 0.14072(15) 0.91127(12) 0.0626(6) Uani 1 1 d . . . . .
H21 H 0.478365 0.113083 0.950644 0.075 Uiso 1 1 calc R U . . .
C56 C 0.4935(2) 0.22695(15) 0.90871(11) 0.0542(5) Uani 1 1 d . . . . .
C57 C 0.49419(18) 0.26358(13) 0.84742(10) 0.0462(5) Uani 1 1 d . . . . .
C58 C 0.5047(2) 0.28018(17) 0.96006(12) 0.0671(6) Uani 1 1 d . . . . .
H23 H 0.505460 0.258907 1.001656 0.080 Uiso 1 1 calc R U . . .
C59 C 0.1798(2) 0.56859(18) 1.01824(12) 0.0654(6) Uani 1 1 d . . . . .
C60 C 0.1659(2) 0.60468(15) 0.95546(11) 0.0544(5) Uani 1 1 d . . . . .
C61 C 0.15911(19) 0.55598(14) 0.90429(10) 0.0495(5) Uani 1 1 d . . . . .
C62 C 0.1563(2) 0.59155(13) 0.83548(10) 0.0503(5) Uani 1 1 d . . . . .
C63 C 0.15456(19) 0.51938(12) 0.79350(10) 0.0451(5) Uani 1 1 d . . . . .
C64 C 0.1561(2) 0.51165(13) 0.72822(10) 0.0511(5) Uani 1 1 d . . . . .
H28 H 0.160258 0.557871 0.701476 0.061 Uiso 1 1 calc R U . . .
C65 C 0.1512(2) 0.43249(14) 0.70260(11) 0.0562(5) Uani 1 1 d . . . . .
H25 H 0.151996 0.426386 0.658209 0.067 Uiso 1 1 calc R U . . .
C66 C 0.1608(3) 0.69423(17) 0.95207(11) 0.0646(6) Uani 1 1 d . . . . .
C67 C 0.15600(19) 0.46593(13) 0.89935(10) 0.0480(5) Uani 1 1 d . . . . .
C68 C 0.1568(2) 0.40029(15) 0.94240(12) 0.0574(6) Uani 1 1 d . . . . .
H30 H 0.161435 0.408957 0.986035 0.069 Uiso 1 1 calc R U . . .
C69 C 0.1504(2) 0.31926(15) 0.91822(13) 0.0640(6) Uani 1 1 d . . . . .
H26 H 0.150678 0.274924 0.947109 0.077 Uiso 1 1 calc R U . . .
C70 C 0.1439(2) 0.30313(14) 0.85486(13) 0.0581(6) Uani 1 1 d . . . . .
H27 H 0.138449 0.249038 0.841520 0.070 Uiso 1 1 calc R U . . .
C71 C 0.14548(19) 0.36924(12) 0.80886(11) 0.0488(5) Uani 1 1 d . . . . .
C72 C 0.1453(2) 0.36277(14) 0.74171(12) 0.0562(5) Uani 1 1 d . . . . .
H29 H 0.141069 0.311099 0.723228 0.067 Uiso 1 1 calc R U . . .
C73 C 0.15113(18) 0.44864(12) 0.83347(10) 0.0451(5) Uani 1 1 d . . . . .
C74 C 0.4757(2) 0.68884(14) 0.85636(11) 0.0537(5) Uani 1 1 d . . . . .
C75 C 0.48103(19) 0.76942(13) 0.82712(10) 0.0478(5) Uani 1 1 d . . . . .
C76 C 0.48194(18) 0.78135(13) 0.76272(10) 0.0476(5) Uani 1 1 d . . . . .
C77 C 0.47662(18) 0.72147(13) 0.71110(10) 0.0466(5) Uani 1 1 d . . . . .
C78 C 0.48635(18) 0.76636(13) 0.65288(10) 0.0482(5) Uani 1 1 d . . . . .
C79 C 0.4848(2) 0.73063(15) 0.59203(11) 0.0568(6) Uani 1 1 d . . . . .
C80 C 0.4978(3) 0.78377(18) 0.53868(12) 0.0711(7) Uani 1 1 d . . . . .
H31 H 0.497681 0.762879 0.497211 0.085 Uiso 1 1 calc R U . . .
C81 C 0.4846(2) 0.83645(14) 0.87188(11) 0.0531(5) Uani 1 1 d . . . . .
C82 C 0.4644(2) 0.63785(14) 0.70910(12) 0.0565(5) Uani 1 1 d . . . . .
H32 H 0.458584 0.606396 0.746653 0.068 Uiso 1 1 calc R U . . .
C83 C 0.4611(2) 0.60131(15) 0.64775(13) 0.0664(6) Uani 1 1 d . . . . .
H36 H 0.450812 0.545212 0.645944 0.080 Uiso 1 1 calc R U . . .
C84 C 0.4722(2) 0.64451(16) 0.59130(12) 0.0645(6) Uani 1 1 d . . . . .
H35 H 0.471588 0.617296 0.552181 0.077 Uiso 1 1 calc R U . . .
C85 C 0.49807(19) 0.85095(13) 0.66111(10) 0.0497(5) Uani 1 1 d . . . . .
C86 C 0.5107(2) 0.90210(15) 0.60855(12) 0.0605(6) Uani 1 1 d . . . . .
H34 H 0.518997 0.958179 0.613448 0.073 Uiso 1 1 calc R U . . .
C87 C 0.5107(3) 0.86700(18) 0.54718(12) 0.0719(7) Uani 1 1 d . . . . .
H33 H 0.519713 0.900696 0.510981 0.086 Uiso 1 1 calc R U . . .
C88 C 0.49273(19) 0.86672(13) 0.73031(10) 0.0462(5) Uani 1 1 d . . . . .

loop_
_atom_site_aniso_label
_atom_site_aniso_U_11
_atom_site_aniso_U_22
_atom_site_aniso_U_33
_atom_site_aniso_U_23
_atom_site_aniso_U_13
_atom_site_aniso_U_12
O1 0.1304(15) 0.0408(9) 0.0597(11) 0.0056(8) -0.0059(10) -0.0252(9)
O2 0.1030(12) 0.0433(9) 0.0505(9) 0.0020(7) -0.0143(8) -0.0248(8)
O3 0.0953(11) 0.0408(8) 0.0577(10) 0.0034(7) -0.0204(8) -0.0234(8)
O4 0.0962(12) 0.0513(10) 0.0604(11) 0.0082(8) -0.0144(9) -0.0212(8)
O5 0.1352(15) 0.0421(9) 0.0549(10) 0.0081(8) -0.0156(10) -0.0240(9)
O6 0.0802(10) 0.0487(9) 0.0594(10) -0.0044(8) -0.0106(8) -0.0157(7)
N1 0.1097(18) 0.129(2) 0.0537(15) 0.0183(15) -0.0180(13) -0.0300(16)
N2 0.139(2) 0.0685(16) 0.0707(16) -0.0087(13) -0.0186(15) -0.0232(15)
N3 0.138(2) 0.0745(16) 0.0617(15) 0.0202(12) -0.0247(14) -0.0337(15)
N4 0.0568(10) 0.0532(11) 0.0550(11) -0.0006(9) -0.0050(8) -0.0098(8)
N5 0.134(2) 0.136(2) 0.0468(14) -0.0085(15) -0.0208(14) -0.0443(18)
N6 0.132(2) 0.0722(16) 0.0677(15) 0.0231(12) -0.0260(14) -0.0368(14)
N7 0.133(2) 0.122(2) 0.0473(14) -0.0068(14) -0.0202(14) -0.0334(17)
N8 0.0602(10) 0.0534(11) 0.0604(12) 0.0030(9) -0.0109(9) -0.0136(8)
N9 0.0921(15) 0.0564(13) 0.0649(14) -0.0027(11) -0.0144(11) -0.0189(11)
N10 0.1117(17) 0.0619(13) 0.0532(13) 0.0102(11) -0.0049(11) -0.0216(12)
N11 0.1006(17) 0.120(2) 0.0589(15) 0.0228(14) -0.0245(13) -0.0346(15)
N12 0.129(2) 0.0668(15) 0.0636(14) -0.0079(12) -0.0141(13) -0.0197(14)
N13 0.0957(15) 0.0565(13) 0.0662(14) 0.0111(11) -0.0038(11) -0.0197(11)
N14 0.1049(16) 0.0592(13) 0.0556(13) -0.0011(11) -0.0216(11) -0.0206(11)
C1 0.0674(14) 0.0895(19) 0.0493(15) 0.0074(13) -0.0106(11) -0.0178(13)
C2 0.0610(12) 0.0649(15) 0.0479(13) 0.0029(11) -0.0075(10) -0.0157(11)
C3 0.0514(11) 0.0564(13) 0.0483(12) 0.0064(10) -0.0066(9) -0.0119(9)
C4 0.0669(13) 0.0477(12) 0.0435(12) 0.0051(9) -0.0051(10) -0.0135(10)
C5 0.0565(11) 0.0383(11) 0.0471(12) 0.0044(9) -0.0044(9) -0.0099(8)
C6 0.0662(13) 0.0474(12) 0.0483(13) 0.0063(10) -0.0028(10) -0.0118(10)
C7 0.0675(13) 0.0549(13) 0.0540(14) -0.0056(11) -0.0043(11) -0.0059(10)
C8 0.0845(16) 0.0689(17) 0.0510(14) -0.0043(13) -0.0093(12) -0.0184(13)
C9 0.0440(10) 0.0427(11) 0.0550(13) 0.0081(9) -0.0089(9) -0.0082(8)
C10 0.0476(10) 0.0508(12) 0.0543(13) 0.0084(10) -0.0065(9) -0.0114(9)
C11 0.0649(13) 0.0643(15) 0.0575(14) 0.0212(12) -0.0116(11) -0.0158(11)
C12 0.0748(15) 0.0602(16) 0.084(2) 0.0334(14) -0.0156(14) -0.0194(12)
C13 0.0658(13) 0.0423(12) 0.087(2) 0.0151(12) -0.0142(13) -0.0138(10)
C14 0.0476(11) 0.0397(11) 0.0707(15) 0.0064(10) -0.0109(10) -0.0068(8)
C15 0.0620(13) 0.0443(12) 0.0697(16) -0.0080(11) -0.0122(11) -0.0063(10)
C16 0.0815(15) 0.0664(16) 0.0454(13) 0.0102(12) -0.0152(11) -0.0238(12)
C17 0.0612(12) 0.0672(15) 0.0391(11) 0.0041(10) -0.0092(9) -0.0188(10)
C18 0.0441(10) 0.0556(12) 0.0417(11) -0.0013(9) -0.0063(8) -0.0116(8)
C19 0.0511(10) 0.0423(11) 0.0397(11) 0.0010(9) -0.0068(8) -0.0109(8)
C20 0.0531(11) 0.0473(11) 0.0387(11) -0.0007(9) -0.0089(8) -0.0073(8)
C21 0.0542(11) 0.0487(12) 0.0457(12) 0.0062(9) -0.0078(9) -0.0059(9)
C22 0.0793(16) 0.0859(18) 0.0444(14) 0.0042(13) -0.0126(11) -0.0263(13)
C23 0.0417(10) 0.0530(12) 0.0432(11) -0.0071(9) -0.0050(8) -0.0092(8)
C24 0.0369(9) 0.0426(11) 0.0431(11) -0.0065(8) -0.0044(7) -0.0048(7)
C25 0.0415(9) 0.0370(10) 0.0581(13) -0.0033(9) -0.0054(9) -0.0039(8)
C26 0.0625(13) 0.0451(12) 0.0675(16) -0.0090(11) -0.0088(11) -0.0123(10)
C27 0.0695(14) 0.0553(14) 0.0774(18) -0.0260(13) -0.0118(12) -0.0140(11)
C28 0.0605(12) 0.0707(16) 0.0491(13) -0.0121(11) -0.0097(10) -0.0155(11)
C29 0.0514(11) 0.0395(11) 0.0630(14) 0.0082(10) -0.0060(10) -0.0052(8)
C30 0.0820(15) 0.0624(15) 0.0473(13) 0.0112(11) -0.0157(11) -0.0247(12)
C31 0.0590(12) 0.0650(14) 0.0423(12) 0.0051(10) -0.0094(9) -0.0178(10)
C32 0.0441(10) 0.0555(12) 0.0436(11) 0.0020(9) -0.0064(8) -0.0110(9)
C33 0.0410(9) 0.0498(12) 0.0463(12) -0.0034(9) -0.0066(8) -0.0098(8)
C34 0.0607(12) 0.0670(15) 0.0487(13) -0.0096(11) -0.0086(10) -0.0126(11)
C35 0.0717(14) 0.0550(14) 0.0731(18) -0.0241(13) -0.0075(12) -0.0168(11)
C36 0.0599(12) 0.0446(12) 0.0740(17) -0.0091(11) -0.0056(11) -0.0121(10)
C37 0.0782(15) 0.0814(17) 0.0425(14) 0.0021(12) -0.0103(11) -0.0215(13)
C38 0.0514(10) 0.0427(11) 0.0422(11) 0.0020(9) -0.0098(8) -0.0114(8)
C39 0.0357(9) 0.0407(10) 0.0456(11) -0.0049(8) -0.0058(7) -0.0060(7)
C40 0.0416(10) 0.0358(10) 0.0652(14) -0.0023(9) -0.0065(9) -0.0051(8)
C41 0.0553(11) 0.0435(12) 0.0612(14) 0.0106(10) -0.0064(10) -0.0069(9)
C42 0.0584(12) 0.0510(13) 0.0477(12) 0.0093(10) -0.0096(9) -0.0095(9)
C43 0.0565(11) 0.0505(12) 0.0408(11) 0.0010(9) -0.0110(9) -0.0106(9)
C44 0.0567(12) 0.0560(14) 0.0469(12) 0.0048(11) -0.0070(9) -0.0106(10)
C45 0.0522(11) 0.0507(12) 0.0442(12) 0.0033(9) -0.0056(9) -0.0102(9)
C46 0.0452(10) 0.0500(12) 0.0495(12) 0.0043(9) -0.0052(9) -0.0086(8)
C47 0.0527(11) 0.0421(11) 0.0508(12) 0.0051(9) -0.0055(9) -0.0121(9)
C48 0.0527(11) 0.0534(13) 0.0504(13) 0.0026(10) -0.0079(9) -0.0147(9)
C49 0.0699(14) 0.0565(14) 0.0576(14) -0.0032(11) -0.0148(11) -0.0205(11)
C50 0.0840(16) 0.0782(18) 0.0561(15) -0.0042(13) -0.0209(13) -0.0249(13)
C51 0.0706(13) 0.0526(13) 0.0441(12) -0.0017(10) -0.0034(10) -0.0122(10)
C52 0.0434(10) 0.0480(11) 0.0445(11) 0.0035(9) -0.0070(8) -0.0086(8)
C53 0.0561(11) 0.0470(12) 0.0586(14) 0.0070(10) -0.0101(10) -0.0122(9)
C54 0.0663(13) 0.0483(13) 0.0685(16) 0.0133(11) -0.0134(11) -0.0164(10)
C55 0.0643(13) 0.0660(15) 0.0601(15) 0.0227(12) -0.0138(11) -0.0165(11)
C56 0.0501(11) 0.0658(14) 0.0490(13) 0.0101(11) -0.0128(9) -0.0131(10)
C57 0.0414(9) 0.0516(12) 0.0470(12) 0.0061(9) -0.0086(8) -0.0107(8)
C58 0.0749(15) 0.0840(18) 0.0475(14) 0.0095(13) -0.0179(11) -0.0220(13)
C59 0.0618(13) 0.0899(19) 0.0476(14) 0.0080(13) -0.0080(11) -0.0218(12)
C60 0.0588(12) 0.0615(14) 0.0440(12) 0.0043(10) -0.0036(9) -0.0169(10)
C61 0.0495(11) 0.0561(13) 0.0431(12) 0.0068(10) -0.0045(8) -0.0122(9)
C62 0.0642(12) 0.0456(12) 0.0411(11) 0.0069(9) -0.0060(9) -0.0113(9)
C63 0.0515(10) 0.0368(10) 0.0462(11) 0.0065(9) -0.0068(9) -0.0067(8)
C64 0.0666(12) 0.0420(11) 0.0435(12) 0.0067(9) -0.0083(9) -0.0071(9)
C65 0.0700(13) 0.0512(13) 0.0463(12) 0.0004(10) -0.0114(10) -0.0064(10)
C66 0.0825(16) 0.0673(16) 0.0445(13) -0.0034(12) -0.0066(11) -0.0171(13)
C67 0.0448(10) 0.0524(12) 0.0465(12) 0.0098(9) -0.0040(8) -0.0105(8)
C68 0.0569(12) 0.0631(15) 0.0522(13) 0.0211(11) -0.0067(10) -0.0135(10)
C69 0.0639(13) 0.0549(14) 0.0727(17) 0.0273(12) -0.0067(12) -0.0131(11)
C70 0.0594(12) 0.0422(12) 0.0726(17) 0.0132(11) -0.0074(11) -0.0115(9)
C71 0.0476(10) 0.0383(11) 0.0598(14) 0.0068(9) -0.0082(9) -0.0066(8)
C72 0.0628(13) 0.0422(11) 0.0635(15) -0.0035(10) -0.0123(11) -0.0073(9)
C73 0.0424(10) 0.0417(11) 0.0501(12) 0.0082(9) -0.0050(8) -0.0066(8)
C74 0.0593(12) 0.0517(13) 0.0493(13) 0.0008(10) -0.0042(10) -0.0113(10)
C75 0.0487(10) 0.0494(12) 0.0456(12) 0.0015(9) -0.0077(9) -0.0093(8)
C76 0.0439(10) 0.0478(12) 0.0506(12) -0.0025(9) -0.0062(8) -0.0076(8)
C77 0.0450(10) 0.0466(11) 0.0477(12) -0.0016(9) -0.0040(8) -0.0091(8)
C78 0.0416(10) 0.0535(12) 0.0486(12) -0.0030(10) -0.0023(8) -0.0095(8)
C79 0.0547(12) 0.0673(15) 0.0491(13) -0.0085(11) -0.0027(9) -0.0167(10)
C80 0.0827(16) 0.0874(19) 0.0449(14) -0.0015(13) -0.0032(12) -0.0242(14)
C81 0.0636(12) 0.0525(13) 0.0443(12) 0.0053(10) -0.0113(10) -0.0118(10)
C82 0.0608(12) 0.0491(12) 0.0603(14) -0.0032(11) -0.0036(10) -0.0155(10)
C83 0.0791(15) 0.0505(13) 0.0731(17) -0.0104(12) -0.0060(13) -0.0243(11)
C84 0.0712(14) 0.0669(16) 0.0570(15) -0.0164(12) -0.0038(11) -0.0204(12)
C85 0.0481(11) 0.0511(12) 0.0490(12) 0.0000(10) -0.0043(9) -0.0093(9)
C86 0.0705(14) 0.0553(14) 0.0557(14) 0.0070(11) -0.0039(11) -0.0158(11)
C87 0.0900(17) 0.0781(18) 0.0493(14) 0.0100(13) -0.0034(12) -0.0254(14)
C88 0.0453(10) 0.0418(11) 0.0512(12) -0.0012(9) -0.0065(8) -0.0081(8)

loop_
_atom_type_symbol
_atom_type_description
_atom_type_scat_dispersion_real
_atom_type_scat_dispersion_imag
_atom_type_scat_source
C C 0.0033 0.0016 'International Tables Vol C Tables 4.2.6.8 and 6.1.1.4'
H H 0.0000 0.0000 'International Tables Vol C Tables 4.2.6.8 and 6.1.1.4'
N N 0.0061 0.0033 'International Tables Vol C Tables 4.2.6.8 and 6.1.1.4'
O O 0.0106 0.0060 'International Tables Vol C Tables 4.2.6.8 and 6.1.1.4'

loop_
_geom_angle_atom_site_label_1
_geom_angle_atom_site_label_2
_geom_angle_atom_site_label_3
_geom_angle
_geom_angle_site_symmetry_1
_geom_angle_site_symmetry_3
_geom_angle_publ_flag
C20 N4 C19 131.98(19) . . ?
C20 N4 C24 120.37(18) . . ?
C24 N4 C19 107.61(17) . . ?
C39 N8 C38 107.40(17) . . ?
C43 N8 C38 132.05(19) . . ?
C43 N8 C39 120.55(18) . . ?
N1 C1 C2 178.1(3) . . ?
C3 C2 C1 121.2(2) . . ?
C3 C2 C8 124.1(2) . . ?
C8 C2 C1 114.7(2) . . ?
C2 C3 C4 122.0(2) . . ?
C2 C3 C10 131.0(2) . . ?
C10 C3 C4 106.92(19) . . ?
O1 C4 C3 125.4(2) . . ?
O1 C4 C5 129.0(2) . . ?
C5 C4 C3 105.58(17) . . ?
C6 C5 C4 132.05(19) . . ?
C6 C5 C9 120.7(2) . . ?
C9 C5 C4 107.23(18) . . ?
C5 C6 H4 120.8 . . ?
C5 C6 C7 118.3(2) . . ?
C7 C6 H4 120.8 . . ?
C6 C7 H1 119.2 . . ?
C15 C7 C6 121.7(2) . . ?
C15 C7 H1 119.2 . . ?
N2 C8 C2 173.9(3) . . ?
C5 C9 C10 113.91(19) . . ?
C5 C9 C14 121.8(2) . . ?
C14 C9 C10 124.3(2) . . ?
C9 C10 C3 106.32(18) . . ?
C11 C10 C3 135.5(2) . . ?
C11 C10 C9 118.2(2) . . ?
C10 C11 H6 120.8 . . ?
C10 C11 C12 118.4(2) . . ?
C12 C11 H6 120.8 . . ?
C11 C12 H5 118.4 . . ?
C13 C12 C11 123.2(2) . . ?
C13 C12 H5 118.4 . . ?
C12 C13 H2 119.9 . . ?
C12 C13 C14 120.2(2) . . ?
C14 C13 H2 119.9 . . ?
C9 C14 C13 115.7(2) . . ?
C15 C14 C9 116.4(2) . . ?
C15 C14 C13 127.9(2) . . ?
C7 C15 C14 121.1(2) . . ?
C7 C15 H3 119.5 . . ?
C14 C15 H3 119.5 . . ?
N3 C16 C17 173.4(3) . . ?
C16 C17 C22 115.2(2) . . ?
C18 C17 C16 123.4(2) . . ?
C18 C17 C22 121.5(2) . . ?
C17 C18 C19 121.59(19) . . ?
C17 C18 C23 131.2(2) . . ?
C23 C18 C19 107.18(17) . . ?
O2 C19 N4 129.01(19) . . ?
O2 C19 C18 125.78(19) . . ?
N4 C19 C18 105.20(16) . . ?
N4 C20 H11 121.0 . . ?
N4 C20 C21 117.98(19) . . ?
C21 C20 H11 121.0 . . ?
C20 C21 H7 119.1 . . ?
C29 C21 C20 121.8(2) . . ?
C29 C21 H7 119.1 . . ?
N5 C22 C17 178.0(3) . . ?
C24 C23 C18 106.51(17) . . ?
C28 C23 C18 135.5(2) . . ?
C28 C23 C24 117.9(2) . . ?
N4 C24 C23 113.48(18) . . ?
C25 C24 N4 122.29(19) . . ?
C25 C24 C23 124.23(18) . . ?
C24 C25 C26 116.4(2) . . ?
C24 C25 C29 116.25(19) . . ?
C29 C25 C26 127.4(2) . . ?
C25 C26 H10 120.3 . . ?
C27 C26 C25 119.4(2) . . ?
C27 C26 H10 120.3 . . ?
C26 C27 H9 118.2 . . ?
C26 C27 C28 123.7(2) . . ?
C28 C27 H9 118.2 . . ?
C23 C28 C27 118.3(2) . . ?
C23 C28 H8 120.8 . . ?
C27 C28 H8 120.8 . . ?
C21 C29 C25 121.33(19) . . ?
C21 C29 H12 119.3 . . ?
C25 C29 H12 119.3 . . ?
N6 C30 C31 172.7(3) . . ?
C30 C31 C37 114.9(2) . . ?
C32 C31 C30 123.3(2) . . ?
C32 C31 C37 121.8(2) . . ?
C31 C32 C33 130.5(2) . . ?
C31 C32 C38 122.04(19) . . ?
C33 C32 C38 107.45(17) . . ?
C34 C33 C32 135.9(2) . . ?
C34 C33 C39 117.9(2) . . ?
C39 C33 C32 106.18(17) . . ?
C33 C34 H17 120.6 . . ?
C33 C34 C35 118.9(2) . . ?
C35 C34 H17 120.6 . . ?
C34 C35 H18 118.5 . . ?
C36 C35 C34 123.0(2) . . ?
C36 C35 H18 118.5 . . ?
C35 C36 H13 120.0 . . ?
C35 C36 C40 119.9(2) . . ?
C40 C36 H13 120.0 . . ?
N7 C37 C31 177.9(3) . . ?
O3 C38 N8 128.95(19) . . ?
O3 C38 C32 125.85(19) . . ?
N8 C38 C32 105.20(16) . . ?
N8 C39 C33 113.76(17) . . ?
C40 C39 N8 121.93(19) . . ?
C40 C39 C33 124.29(19) . . ?
C39 C40 C36 116.1(2) . . ?
C39 C40 C41 116.24(19) . . ?
C41 C40 C36 127.7(2) . . ?
C40 C41 H14 119.3 . . ?
C42 C41 C40 121.4(2) . . ?
C42 C41 H14 119.3 . . ?
C41 C42 H15 119.1 . . ?
C41 C42 C43 121.7(2) . . ?
C43 C42 H15 119.1 . . ?
N8 C43 C42 118.1(2) . . ?
N8 C43 H16 121.0 . . ?
C42 C43 H16 121.0 . . ?
N9 C44 C45 178.6(3) . . ?
C44 C45 C51 114.54(19) . . ?
C46 C45 C44 122.4(2) . . ?
C46 C45 C51 123.0(2) . . ?
C45 C46 C47 122.81(19) . . ?
C45 C46 C52 130.1(2) . . ?
C52 C46 C47 107.04(18) . . ?
O4 C47 C46 125.2(2) . . ?
O4 C47 C48 129.5(2) . . ?
C48 C47 C46 105.28(17) . . ?
C49 C48 C47 132.4(2) . . ?
C49 C48 C57 120.4(2) . . ?
C57 C48 C47 107.21(19) . . ?
C48 C49 H22 121.1 . . ?
C48 C49 C50 117.9(2) . . ?
C50 C49 H22 121.1 . . ?
C49 C50 H19 118.7 . . ?
C58 C50 C49 122.6(2) . . ?
C58 C50 H19 118.7 . . ?
N10 C51 C45 173.6(3) . . ?
C53 C52 C46 134.5(2) . . ?
C53 C52 C57 119.3(2) . . ?
C57 C52 C46 106.27(18) . . ?
C52 C53 H24 121.0 . . ?
C52 C53 C54 117.9(2) . . ?
C54 C53 H24 121.0 . . ?
C53 C54 H20 118.7 . . ?
C55 C54 C53 122.7(2) . . ?
C55 C54 H20 118.7 . . ?
C54 C55 H21 119.6 . . ?
C54 C55 C56 120.8(2) . . ?
C56 C55 H21 119.6 . . ?
C57 C56 C55 115.8(2) . . ?
C57 C56 C58 116.2(2) . . ?
C58 C56 C55 128.1(2) . . ?
C48 C57 C52 114.14(19) . . ?
C56 C57 C48 122.2(2) . . ?
C56 C57 C52 123.6(2) . . ?
C50 C58 C56 120.7(2) . . ?
C50 C58 H23 119.6 . . ?
C56 C58 H23 119.6 . . ?
N11 C59 C60 178.4(3) . . ?
C61 C60 C59 121.0(2) . . ?
C61 C60 C66 123.5(2) . . ?
C66 C60 C59 115.4(2) . . ?
C60 C61 C62 122.1(2) . . ?
C60 C61 C67 131.0(2) . . ?
C67 C61 C62 106.89(18) . . ?
O5 C62 C61 125.6(2) . . ?
O5 C62 C63 128.7(2) . . ?
C63 C62 C61 105.70(17) . . ?
C64 C63 C62 132.37(18) . . ?
C64 C63 C73 120.48(19) . . ?
C73 C63 C62 107.15(18) . . ?
C63 C64 H28 120.9 . . ?
C63 C64 C65 118.29(19) . . ?
C65 C64 H28 120.9 . . ?
C64 C65 H25 119.2 . . ?
C72 C65 C64 121.7(2) . . ?
C72 C65 H25 119.2 . . ?
N12 C66 C60 174.5(3) . . ?
C68 C67 C61 135.2(2) . . ?
C68 C67 C73 118.4(2) . . ?
C73 C67 C61 106.45(17) . . ?
C67 C68 H30 120.9 . . ?
C67 C68 C69 118.1(2) . . ?
C69 C68 H30 120.9 . . ?
C68 C69 H26 118.4 . . ?
C70 C69 C68 123.3(2) . . ?
C70 C69 H26 118.4 . . ?
C69 C70 H27 120.0 . . ?
C69 C70 C71 120.0(2) . . ?
C71 C70 H27 120.0 . . ?
C72 C71 C70 127.3(2) . . ?
C73 C71 C70 116.0(2) . . ?
C73 C71 C72 116.64(19) . . ?
C65 C72 C71 120.8(2) . . ?
C65 C72 H29 119.6 . . ?
C71 C72 H29 119.6 . . ?
C63 C73 C67 113.76(19) . . ?
C71 C73 C63 122.1(2) . . ?
C71 C73 C67 124.18(19) . . ?
N13 C74 C75 179.3(3) . . ?
C74 C75 C81 114.61(19) . . ?
C76 C75 C74 122.6(2) . . ?
C76 C75 C81 122.8(2) . . ?
C75 C76 C77 130.0(2) . . ?
C75 C76 C88 123.14(19) . . ?
C77 C76 C88 106.89(18) . . ?
C78 C77 C76 106.20(18) . . ?
C82 C77 C76 134.7(2) . . ?
C82 C77 C78 119.1(2) . . ?
C79 C78 C77 123.6(2) . . ?
C79 C78 C85 122.5(2) . . ?
C85 C78 C77 113.9(2) . . ?
C78 C79 C80 116.4(2) . . ?
C78 C79 C84 116.1(2) . . ?
C80 C79 C84 127.5(2) . . ?
C79 C80 H31 119.6 . . ?
C87 C80 C79 120.7(2) . . ?
C87 C80 H31 119.6 . . ?
N14 C81 C75 173.7(2) . . ?
C77 C82 H32 121.2 . . ?
C77 C82 C83 117.7(2) . . ?
C83 C82 H32 121.2 . . ?
C82 C83 H36 118.4 . . ?
C84 C83 C82 123.1(2) . . ?
C84 C83 H36 118.4 . . ?
C79 C84 H35 119.9 . . ?
C83 C84 C79 120.3(2) . . ?
C83 C84 H35 119.9 . . ?
C78 C85 C88 107.53(19) . . ?
C86 C85 C78 120.4(2) . . ?
C86 C85 C88 132.0(2) . . ?
C85 C86 H34 121.1 . . ?
C85 C86 C87 117.8(2) . . ?
C87 C86 H34 121.1 . . ?
C80 C87 C86 122.2(2) . . ?
C80 C87 H33 118.9 . . ?
C86 C87 H33 118.9 . . ?
O6 C88 C76 124.6(2) . . ?
O6 C88 C85 129.9(2) . . ?
C85 C88 C76 105.45(17) . . ?

loop_
_geom_bond_atom_site_label_1
_geom_bond_atom_site_label_2
_geom_bond_distance
_geom_bond_site_symmetry_2
_geom_bond_publ_flag
O1 C4 1.205(2) . ?
O2 C19 1.199(2) . ?
O3 C38 1.196(2) . ?
O4 C47 1.199(2) . ?
O5 C62 1.203(2) . ?
O6 C88 1.207(2) . ?
N1 C1 1.119(3) . ?
N2 C8 1.138(3) . ?
N3 C16 1.139(3) . ?
N4 C19 1.467(3) . ?
N4 C20 1.372(3) . ?
N4 C24 1.406(3) . ?
N5 C22 1.122(3) . ?
N6 C30 1.138(3) . ?
N7 C37 1.115(3) . ?
N8 C38 1.475(3) . ?
N8 C39 1.405(3) . ?
N8 C43 1.366(3) . ?
N9 C44 1.134(3) . ?
N10 C51 1.129(3) . ?
N11 C59 1.131(3) . ?
N12 C66 1.142(3) . ?
N13 C74 1.135(3) . ?
N14 C81 1.132(3) . ?
C1 C2 1.446(3) . ?
C2 C3 1.337(3) . ?
C2 C8 1.440(4) . ?
C3 C4 1.549(3) . ?
C3 C10 1.456(3) . ?
C4 C5 1.463(3) . ?
C5 C6 1.359(3) . ?
C5 C9 1.404(3) . ?
C6 H4 0.9300 . ?
C6 C7 1.401(3) . ?
C7 H1 0.9300 . ?
C7 C15 1.378(3) . ?
C9 C10 1.418(3) . ?
C9 C14 1.405(3) . ?
C10 C11 1.378(3) . ?
C11 H6 0.9300 . ?
C11 C12 1.422(4) . ?
C12 H5 0.9300 . ?
C12 C13 1.365(4) . ?
C13 H2 0.9300 . ?
C13 C14 1.425(3) . ?
C14 C15 1.403(3) . ?
C15 H3 0.9300 . ?
C16 C17 1.436(3) . ?
C17 C18 1.346(3) . ?
C17 C22 1.440(3) . ?
C18 C19 1.540(3) . ?
C18 C23 1.460(3) . ?
C20 H11 0.9300 . ?
C20 C21 1.411(3) . ?
C21 H7 0.9300 . ?
C21 C29 1.367(3) . ?
C23 C24 1.412(3) . ?
C23 C28 1.378(3) . ?
C24 C25 1.397(3) . ?
C25 C26 1.416(3) . ?
C25 C29 1.414(3) . ?
C26 H10 0.9300 . ?
C26 C27 1.366(4) . ?
C27 H9 0.9300 . ?
C27 C28 1.409(3) . ?
C28 H8 0.9300 . ?
C29 H12 0.9300 . ?
C30 C31 1.434(3) . ?
C31 C32 1.341(3) . ?
C31 C37 1.443(3) . ?
C32 C33 1.466(3) . ?
C32 C38 1.534(3) . ?
C33 C34 1.377(3) . ?
C33 C39 1.413(3) . ?
C34 H17 0.9300 . ?
C34 C35 1.405(3) . ?
C35 H18 0.9300 . ?
C35 C36 1.374(4) . ?
C36 H13 0.9300 . ?
C36 C40 1.414(3) . ?
C39 C40 1.399(3) . ?
C40 C41 1.411(3) . ?
C41 H14 0.9300 . ?
C41 C42 1.364(3) . ?
C42 H15 0.9300 . ?
C42 C43 1.406(3) . ?
C43 H16 0.9300 . ?
C44 C45 1.438(3) . ?
C45 C46 1.349(3) . ?
C45 C51 1.441(3) . ?
C46 C47 1.541(3) . ?
C46 C52 1.466(3) . ?
C47 C48 1.472(3) . ?
C48 C49 1.367(3) . ?
C48 C57 1.405(3) . ?
C49 H22 0.9300 . ?
C49 C50 1.393(4) . ?
C50 H19 0.9300 . ?
C50 C58 1.376(3) . ?
C52 C53 1.374(3) . ?
C52 C57 1.407(3) . ?
C53 H24 0.9300 . ?
C53 C54 1.423(3) . ?
C54 H20 0.9300 . ?
C54 C55 1.360(3) . ?
C55 H21 0.9300 . ?
C55 C56 1.421(3) . ?
C56 C57 1.402(3) . ?
C56 C58 1.406(3) . ?
C58 H23 0.9300 . ?
C59 C60 1.441(3) . ?
C60 C61 1.346(3) . ?
C60 C66 1.434(3) . ?
C61 C62 1.542(3) . ?
C61 C67 1.460(3) . ?
C62 C63 1.464(3) . ?
C63 C64 1.365(3) . ?
C63 C73 1.409(3) . ?
C64 H28 0.9300 . ?
C64 C65 1.397(3) . ?
C65 H25 0.9300 . ?
C65 C72 1.388(3) . ?
C67 C68 1.380(3) . ?
C67 C73 1.412(3) . ?
C68 H30 0.9300 . ?
C68 C69 1.418(3) . ?
C69 H26 0.9300 . ?
C69 C70 1.361(4) . ?
C70 H27 0.9300 . ?
C70 C71 1.428(3) . ?
C71 C72 1.404(3) . ?
C71 C73 1.395(3) . ?
C72 H29 0.9300 . ?
C74 C75 1.436(3) . ?
C75 C76 1.354(3) . ?
C75 C81 1.441(3) . ?
C76 C77 1.463(3) . ?
C76 C88 1.542(3) . ?
C77 C78 1.409(3) . ?
C77 C82 1.376(3) . ?
C78 C79 1.400(3) . ?
C78 C85 1.403(3) . ?
C79 C80 1.405(3) . ?
C79 C84 1.416(3) . ?
C80 H31 0.9300 . ?
C80 C87 1.386(4) . ?
C82 H32 0.9300 . ?
C82 C83 1.419(3) . ?
C83 H36 0.9300 . ?
C83 C84 1.364(4) . ?
C84 H35 0.9300 . ?
C85 C86 1.372(3) . ?
C85 C88 1.458(3) . ?
C86 H34 0.9300 . ?
C86 C87 1.402(4) . ?
C87 H33 0.9300 . ?

loop_
_geom_torsion_atom_site_label_1
_geom_torsion_atom_site_label_2
_geom_torsion_atom_site_label_3
_geom_torsion_atom_site_label_4
_geom_torsion
_geom_torsion_site_symmetry_1
_geom_torsion_site_symmetry_2
_geom_torsion_site_symmetry_3
_geom_torsion_site_symmetry_4
_geom_torsion_publ_flag
O1 C4 C5 C6 -0.6(4) . . . . ?
O1 C4 C5 C9 179.2(2) . . . . ?
O4 C47 C48 C49 -2.5(4) . . . . ?
O4 C47 C48 C57 176.4(2) . . . . ?
O5 C62 C63 C64 1.9(4) . . . . ?
O5 C62 C63 C73 -178.3(2) . . . . ?
N4 C20 C21 C29 -0.4(3) . . . . ?
N4 C24 C25 C26 179.89(17) . . . . ?
N4 C24 C25 C29 0.3(3) . . . . ?
N8 C39 C40 C36 -178.50(17) . . . . ?
N8 C39 C40 C41 0.6(3) . . . . ?
C1 C2 C3 C4 176.37(19) . . . . ?
C1 C2 C3 C10 -2.5(4) . . . . ?
C2 C3 C4 O1 0.6(3) . . . . ?
C2 C3 C4 C5 -179.3(2) . . . . ?
C2 C3 C10 C9 -179.8(2) . . . . ?
C2 C3 C10 C11 -0.4(4) . . . . ?
C3 C4 C5 C6 179.3(2) . . . . ?
C3 C4 C5 C9 -1.0(2) . . . . ?
C3 C10 C11 C12 -178.6(2) . . . . ?
C4 C3 C10 C9 1.2(2) . . . . ?
C4 C3 C10 C11 -179.4(2) . . . . ?
C4 C5 C6 C7 178.6(2) . . . . ?
C4 C5 C9 C10 1.9(2) . . . . ?
C4 C5 C9 C14 -178.71(18) . . . . ?
C5 C6 C7 C15 0.3(3) . . . . ?
C5 C9 C10 C3 -2.0(2) . . . . ?
C5 C9 C10 C11 178.53(17) . . . . ?
C5 C9 C14 C13 -179.29(18) . . . . ?
C5 C9 C14 C15 -0.1(3) . . . . ?
C6 C5 C9 C10 -178.39(19) . . . . ?
C6 C5 C9 C14 1.0(3) . . . . ?
C6 C7 C15 C14 0.7(3) . . . . ?
C8 C2 C3 C4 -4.7(3) . . . . ?
C8 C2 C3 C10 176.5(2) . . . . ?
C9 C5 C6 C7 -1.1(3) . . . . ?
C9 C10 C11 C12 0.7(3) . . . . ?
C9 C14 C15 C7 -0.8(3) . . . . ?
C10 C3 C4 O1 179.7(2) . . . . ?
C10 C3 C4 C5 -0.2(2) . . . . ?
C10 C9 C14 C13 0.1(3) . . . . ?
C10 C9 C14 C15 179.29(18) . . . . ?
C10 C11 C12 C13 0.2(4) . . . . ?
C11 C12 C13 C14 -1.1(4) . . . . ?
C12 C13 C14 C9 0.9(3) . . . . ?
C12 C13 C14 C15 -178.2(2) . . . . ?
C13 C14 C15 C7 178.3(2) . . . . ?
C14 C9 C10 C3 178.63(18) . . . . ?
C14 C9 C10 C11 -0.9(3) . . . . ?
C16 C17 C18 C19 -2.5(3) . . . . ?
C16 C17 C18 C23 176.4(2) . . . . ?
C17 C18 C19 O2 -1.5(3) . . . . ?
C17 C18 C19 N4 179.40(17) . . . . ?
C17 C18 C23 C24 -178.3(2) . . . . ?
C17 C18 C23 C28 0.5(4) . . . . ?
C18 C23 C24 N4 -1.5(2) . . . . ?
C18 C23 C24 C25 178.28(16) . . . . ?
C18 C23 C28 C27 -177.8(2) . . . . ?
C19 N4 C20 C21 177.58(18) . . . . ?
C19 N4 C24 C23 1.7(2) . . . . ?
C19 N4 C24 C25 -178.07(16) . . . . ?
C19 C18 C23 C24 0.67(19) . . . . ?
C19 C18 C23 C28 179.4(2) . . . . ?
C20 N4 C19 O2 2.1(4) . . . . ?
C20 N4 C19 C18 -178.90(19) . . . . ?
C20 N4 C24 C23 179.76(16) . . . . ?
C20 N4 C24 C25 0.0(3) . . . . ?
C20 C21 C29 C25 0.7(3) . . . . ?
C22 C17 C18 C19 178.13(19) . . . . ?
C22 C17 C18 C23 -3.0(4) . . . . ?
C23 C18 C19 O2 179.35(19) . . . . ?
C23 C18 C19 N4 0.30(19) . . . . ?
C23 C24 C25 C26 0.1(3) . . . . ?
C23 C24 C25 C29 -179.49(16) . . . . ?
C24 N4 C19 O2 179.8(2) . . . . ?
C24 N4 C19 C18 -1.16(19) . . . . ?
C24 N4 C20 C21 0.1(3) . . . . ?
C24 C23 C28 C27 0.8(3) . . . . ?
C24 C25 C26 C27 0.4(3) . . . . ?
C24 C25 C29 C21 -0.6(3) . . . . ?
C25 C26 C27 C28 -0.3(3) . . . . ?
C26 C25 C29 C21 179.84(19) . . . . ?
C26 C27 C28 C23 -0.4(3) . . . . ?
C28 C23 C24 N4 179.47(17) . . . . ?
C28 C23 C24 C25 -0.8(3) . . . . ?
C29 C25 C26 C27 180.0(2) . . . . ?
C30 C31 C32 C33 -176.8(2) . . . . ?
C30 C31 C32 C38 0.4(3) . . . . ?
C31 C32 C33 C34 -1.5(4) . . . . ?
C31 C32 C33 C39 176.3(2) . . . . ?
C31 C32 C38 O3 3.3(3) . . . . ?
C31 C32 C38 N8 -176.54(18) . . . . ?
C32 C33 C34 C35 177.2(2) . . . . ?
C32 C33 C39 N8 0.7(2) . . . . ?
C32 C33 C39 C40 -177.40(16) . . . . ?
C33 C32 C38 O3 -178.86(19) . . . . ?
C33 C32 C38 N8 1.3(2) . . . . ?
C33 C34 C35 C36 -0.4(3) . . . . ?
C33 C39 C40 C36 -0.5(3) . . . . ?
C33 C39 C40 C41 178.62(17) . . . . ?
C34 C33 C39 N8 179.01(17) . . . . ?
C34 C33 C39 C40 0.9(3) . . . . ?
C34 C35 C36 C40 0.7(3) . . . . ?
C35 C36 C40 C39 -0.3(3) . . . . ?
C35 C36 C40 C41 -179.3(2) . . . . ?
C36 C40 C41 C42 179.5(2) . . . . ?
C37 C31 C32 C33 2.3(3) . . . . ?
C37 C31 C32 C38 179.57(19) . . . . ?
C38 N8 C39 C33 0.1(2) . . . . ?
C38 N8 C39 C40 178.28(16) . . . . ?
C38 N8 C43 C42 -178.47(18) . . . . ?
C38 C32 C33 C34 -179.0(2) . . . . ?
C38 C32 C33 C39 -1.2(2) . . . . ?
C39 N8 C38 O3 179.3(2) . . . . ?
C39 N8 C38 C32 -0.85(19) . . . . ?
C39 N8 C43 C42 1.3(3) . . . . ?
C39 C33 C34 C35 -0.4(3) . . . . ?
C39 C40 C41 C42 0.4(3) . . . . ?
C40 C41 C42 C43 -0.7(3) . . . . ?
C41 C42 C43 N8 -0.2(3) . . . . ?
C43 N8 C38 O3 -0.9(4) . . . . ?
C43 N8 C38 C32 178.9(2) . . . . ?
C43 N8 C39 C33 -179.72(17) . . . . ?
C43 N8 C39 C40 -1.5(3) . . . . ?
C44 C45 C46 C47 177.62(17) . . . . ?
C44 C45 C46 C52 -0.8(3) . . . . ?
C45 C46 C47 O4 5.3(3) . . . . ?
C45 C46 C47 C48 -176.32(18) . . . . ?
C45 C46 C52 C53 -3.9(4) . . . . ?
C45 C46 C52 C57 176.6(2) . . . . ?
C46 C47 C48 C49 179.2(2) . . . . ?
C46 C47 C48 C57 -1.9(2) . . . . ?
C46 C52 C53 C54 -178.8(2) . . . . ?
C46 C52 C57 C48 0.9(2) . . . . ?
C46 C52 C57 C56 179.64(17) . . . . ?
C47 C46 C52 C53 177.4(2) . . . . ?
C47 C46 C52 C57 -2.06(19) . . . . ?
C47 C48 C49 C50 178.3(2) . . . . ?
C47 C48 C57 C52 0.7(2) . . . . ?
C47 C48 C57 C56 -178.06(17) . . . . ?
C48 C49 C50 C58 0.0(4) . . . . ?
C49 C48 C57 C52 179.73(19) . . . . ?
C49 C48 C57 C56 1.0(3) . . . . ?
C49 C50 C58 C56 0.0(4) . . . . ?
C51 C45 C46 C47 -2.3(3) . . . . ?
C51 C45 C46 C52 179.28(19) . . . . ?
C52 C46 C47 O4 -175.96(19) . . . . ?
C52 C46 C47 C48 2.4(2) . . . . ?
C52 C53 C54 C55 -1.0(3) . . . . ?
C53 C52 C57 C48 -178.66(17) . . . . ?
C53 C52 C57 C56 0.0(3) . . . . ?
C53 C54 C55 C56 0.6(3) . . . . ?
C54 C55 C56 C57 0.1(3) . . . . ?
C54 C55 C56 C58 179.1(2) . . . . ?
C55 C56 C57 C48 178.16(18) . . . . ?
C55 C56 C57 C52 -0.4(3) . . . . ?
C55 C56 C58 C50 -178.5(2) . . . . ?
C57 C48 C49 C50 -0.5(3) . . . . ?
C57 C52 C53 C54 0.7(3) . . . . ?
C57 C56 C58 C50 0.5(3) . . . . ?
C58 C56 C57 C48 -1.0(3) . . . . ?
C58 C56 C57 C52 -179.58(19) . . . . ?
C59 C60 C61 C62 -174.79(19) . . . . ?
C59 C60 C61 C67 3.8(4) . . . . ?
C60 C61 C62 O5 -1.9(3) . . . . ?
C60 C61 C62 C63 177.71(19) . . . . ?
C60 C61 C67 C68 1.0(4) . . . . ?
C60 C61 C67 C73 -179.0(2) . . . . ?
C61 C62 C63 C64 -177.7(2) . . . . ?
C61 C62 C63 C73 2.1(2) . . . . ?
C61 C67 C68 C69 179.0(2) . . . . ?
C61 C67 C73 C63 1.7(2) . . . . ?
C61 C67 C73 C71 -179.24(17) . . . . ?
C62 C61 C67 C68 179.8(2) . . . . ?
C62 C61 C67 C73 -0.2(2) . . . . ?
C62 C63 C64 C65 -178.9(2) . . . . ?
C62 C63 C73 C67 -2.5(2) . . . . ?
C62 C63 C73 C71 178.43(17) . . . . ?
C63 C64 C65 C72 -0.1(3) . . . . ?
C64 C63 C73 C67 177.35(18) . . . . ?
C64 C63 C73 C71 -1.8(3) . . . . ?
C64 C65 C72 C71 -0.7(3) . . . . ?
C66 C60 C61 C62 4.8(3) . . . . ?
C66 C60 C61 C67 -176.6(2) . . . . ?
C67 C61 C62 O5 179.2(2) . . . . ?
C67 C61 C62 C63 -1.2(2) . . . . ?
C67 C68 C69 C70 0.2(3) . . . . ?
C68 C67 C73 C63 -178.32(17) . . . . ?
C68 C67 C73 C71 0.8(3) . . . . ?
C68 C69 C70 C71 1.0(3) . . . . ?
C69 C70 C71 C72 177.1(2) . . . . ?
C69 C70 C71 C73 -1.2(3) . . . . ?
C70 C71 C72 C65 -178.0(2) . . . . ?
C70 C71 C73 C63 179.38(17) . . . . ?
C70 C71 C73 C67 0.4(3) . . . . ?
C72 C71 C73 C63 0.9(3) . . . . ?
C72 C71 C73 C67 -178.15(18) . . . . ?
C73 C63 C64 C65 1.3(3) . . . . ?
C73 C67 C68 C69 -1.0(3) . . . . ?
C73 C71 C72 C65 0.4(3) . . . . ?
C74 C75 C76 C77 0.8(3) . . . . ?
C74 C75 C76 C88 -177.77(17) . . . . ?
C75 C76 C77 C78 -177.55(19) . . . . ?
C75 C76 C77 C82 2.8(4) . . . . ?
C75 C76 C88 O6 -4.7(3) . . . . ?
C75 C76 C88 C85 176.82(18) . . . . ?
C76 C77 C78 C79 -179.91(18) . . . . ?
C76 C77 C78 C85 0.2(2) . . . . ?
C76 C77 C82 C83 179.1(2) . . . . ?
C77 C76 C88 O6 176.48(18) . . . . ?
C77 C76 C88 C85 -2.0(2) . . . . ?
C77 C78 C79 C80 -178.96(19) . . . . ?
C77 C78 C79 C84 0.1(3) . . . . ?
C77 C78 C85 C86 178.91(18) . . . . ?
C77 C78 C85 C88 -1.5(2) . . . . ?
C77 C82 C83 C84 1.4(3) . . . . ?
C78 C77 C82 C83 -0.6(3) . . . . ?
C78 C79 C80 C87 -0.3(3) . . . . ?
C78 C79 C84 C83 0.7(3) . . . . ?
C78 C85 C86 C87 0.3(3) . . . . ?
C78 C85 C88 O6 -176.3(2) . . . . ?
C78 C85 C88 C76 2.1(2) . . . . ?
C79 C78 C85 C86 -1.0(3) . . . . ?
C79 C78 C85 C88 178.59(18) . . . . ?
C79 C80 C87 C86 -0.4(4) . . . . ?
C80 C79 C84 C83 179.7(2) . . . . ?
C81 C75 C76 C77 -178.91(19) . . . . ?
C81 C75 C76 C88 2.6(3) . . . . ?
C82 C77 C78 C79 -0.2(3) . . . . ?
C82 C77 C78 C85 179.88(17) . . . . ?
C82 C83 C84 C79 -1.5(4) . . . . ?
C84 C79 C80 C87 -179.3(2) . . . . ?
C85 C78 C79 C80 1.0(3) . . . . ?
C85 C78 C79 C84 -179.93(18) . . . . ?
C85 C86 C87 C80 0.4(4) . . . . ?
C86 C85 C88 O6 3.3(4) . . . . ?
C86 C85 C88 C76 -178.4(2) . . . . ?
C88 C76 C77 C78 1.16(19) . . . . ?
C88 C76 C77 C82 -178.5(2) . . . . ?
C88 C85 C86 C87 -179.2(2) . . . . ?
